data_8105262
loop_
_publ_author_name
'Li, Xiao-Hong'
'Wu, Wei-Na'

_publ_section_title
;
 Crystal structure of
 2-(5-chloro-quinolin-8-yloxy)-N-quinolin-8-yl-acetamide, C20H14N3O2Cl
;
_journal_issue 3
_journal_name_full 'Zeitschrift f\"ur Kristallographie - New Crystal Structures'
_journal_page_first 703
_journal_page_last 704
_journal_paper_doi 10.1515/ncrs-2019-0907
_journal_volume 235
_journal_year 2020
_chemical_formula_sum 'C20 H14 Cl N3 O2'
_chemical_formula_weight 363.79
_space_group_crystal_system monoclinic
_space_group_IT_number 14
_space_group_name_Hall '-P 2ybc'
_space_group_name_H-M_alt 'P 1 21/c 1'
_atom_sites_solution_hydrogens geom
_cell_angle_alpha 90
_cell_angle_beta 116.313(8)
_cell_angle_gamma 90
_cell_formula_units_Z 4
_cell_length_a 15.954(8)
_cell_length_b 8.246(4)
_cell_length_c 14.383(7)
_cell_measurement_reflns_used 495
_cell_measurement_temperature 296(2)
_cell_measurement_theta_max 19.88
_cell_measurement_theta_min 2.26
_cell_volume 1696.1(14)
_computing_cell_refinement 'Bruker SMART'
_computing_data_collection 'Bruker SMART'
_computing_data_reduction 'Bruker SAINT'
_computing_molecular_graphics 'Bruker SHELXTL'
_computing_publication_material 'Bruker SHELXTL'
_computing_structure_refinement 'SHELXL-2014/7 (Sheldrick, 2014)'
_computing_structure_solution 'Bruker SHELXTL'
_diffrn_ambient_temperature 296(2)
_diffrn_measured_fraction_theta_full 0.994
_diffrn_measured_fraction_theta_max 0.994
_diffrn_measurement_device_type 'CCD area detector'
_diffrn_measurement_method 'phi and omega scans'
_diffrn_radiation_type MoK\a
_diffrn_radiation_wavelength 0.71073
_diffrn_reflns_av_R_equivalents 0.0217
_diffrn_reflns_av_unetI/netI 0.0239
_diffrn_reflns_Laue_measured_fraction_full 0.994
_diffrn_reflns_Laue_measured_fraction_max 0.994
_diffrn_reflns_limit_h_max 17
_diffrn_reflns_limit_h_min -18
_diffrn_reflns_limit_k_max 7
_diffrn_reflns_limit_k_min -9
_diffrn_reflns_limit_l_max 17
_diffrn_reflns_limit_l_min -15
_diffrn_reflns_number 7607
_diffrn_reflns_point_group_measured_fraction_full 0.994
_diffrn_reflns_point_group_measured_fraction_max 0.994
_diffrn_reflns_theta_full 25.000
_diffrn_reflns_theta_max 25.000
_diffrn_reflns_theta_min 1.424
_exptl_absorpt_coefficient_mu 0.245
_exptl_absorpt_correction_T_max 0.963
_exptl_absorpt_correction_T_min 0.942
_exptl_absorpt_correction_type multi-scan
_exptl_absorpt_process_details sadabs
_exptl_crystal_colour colorless
_exptl_crystal_density_diffrn 1.425
_exptl_crystal_description block
_exptl_crystal_F_000 752
_exptl_crystal_size_max 0.250
_exptl_crystal_size_mid 0.180
_exptl_crystal_size_min 0.150
_refine_diff_density_max 0.125
_refine_diff_density_min -0.202
_refine_diff_density_rms 0.032
_refine_ls_extinction_coef .
_refine_ls_extinction_method none
_refine_ls_goodness_of_fit_ref 1.024
_refine_ls_hydrogen_treatment constr
_refine_ls_matrix_type full
_refine_ls_number_parameters 235
_refine_ls_number_reflns 2970
_refine_ls_number_restraints 0
_refine_ls_restrained_S_all 1.024
_refine_ls_R_factor_all 0.0460
_refine_ls_R_factor_gt 0.0331
_refine_ls_shift/su_max 0.001
_refine_ls_shift/su_mean 0.000
_refine_ls_structure_factor_coef Fsqd
_refine_ls_weighting_details 'w=1/[\s^2^(Fo^2^)+(0.0420P)^2^+0.3074P] where P=(Fo^2^+2Fc^2^)/3'
_refine_ls_weighting_scheme calc
_refine_ls_wR_factor_gt 0.0826
_refine_ls_wR_factor_ref 0.0909
_reflns_Friedel_coverage 0.000
_reflns_Friedel_fraction_full .
_reflns_Friedel_fraction_max .
_reflns_number_gt 2305
_reflns_number_total 2970
_reflns_threshold_expression 'I > 2\s(I)'
_cod_data_source_file suppl_ncrs-2019-0907_suppl.cif
_cod_data_source_block 1
_cod_original_cell_volume 1696.1(15)
_cod_original_sg_symbol_H-M 'P 21/c'
_cod_database_code 8105262
_shelx_space_group_comment
; 
The symmetry employed for this shelxl refinement is uniquely defined 
by the following loop, which should always be used as a source of 
symmetry information in preference to the above space-group names. 
They are only intended as comments. 
;
_shelx_estimated_absorpt_t_min 0.941
_shelx_estimated_absorpt_t_max 0.964

loop_
_space_group_symop_operation_xyz
'x, y, z'
'-x, y+1/2, -z+1/2'
'-x, -y, -z'
'x, -y-1/2, z-1/2'

loop_
_atom_site_label
_atom_site_type_symbol
_atom_site_fract_x
_atom_site_fract_y
_atom_site_fract_z
_atom_site_U_iso_or_equiv
_atom_site_adp_type
_atom_site_occupancy
_atom_site_site_symmetry_order
_atom_site_calc_flag
_atom_site_refinement_flags_posn
_atom_site_refinement_flags_adp
_atom_site_refinement_flags_occupancy
_atom_site_disorder_assembly
_atom_site_disorder_group
Cl1 Cl 1.37482(3) 0.59180(7) 1.02415(5) 0.0847(2) Uani 1 1 d . . . . .
O1 O 0.99629(7) 0.35932(12) 0.91121(9) 0.0522(3) Uani 1 1 d . . . . .
O2 O 0.85161(8) 0.02429(14) 0.87801(11) 0.0758(4) Uani 1 1 d . . . . .
N1 N 1.01771(9) 0.64942(15) 0.85088(10) 0.0512(3) Uani 1 1 d . . . . .
N2 N 0.82200(8) 0.28954(15) 0.83867(10) 0.0471(3) Uani 1 1 d . . . . .
H2A H 0.8493 0.3822 0.8485 0.057 Uiso 1 1 calc R U . . .
N3 N 0.74690(10) 0.56434(16) 0.74687(11) 0.0564(4) Uani 1 1 d . . . . .
C1 C 1.02877(13) 0.7962(2) 0.82335(13) 0.0583(4) Uani 1 1 d . . . . .
H1B H 0.9753 0.8562 0.7842 0.070 Uiso 1 1 calc R U . . .
C2 C 1.11432(14) 0.8680(2) 0.84840(14) 0.0621(5) Uani 1 1 d . . . . .
H2B H 1.1176 0.9734 0.8272 0.075 Uiso 1 1 calc R U . . .
C3 C 1.19299(13) 0.7832(2) 0.90388(14) 0.0588(5) Uani 1 1 d . . . . .
H3B H 1.2512 0.8296 0.9215 0.071 Uiso 1 1 calc R U . . .
C4 C 1.18649(11) 0.62391(19) 0.93503(12) 0.0472(4) Uani 1 1 d . . . . .
C5 C 1.26297(11) 0.5229(2) 0.99161(13) 0.0550(4) Uani 1 1 d . . . . .
C6 C 1.25081(12) 0.3734(2) 1.02066(14) 0.0599(5) Uani 1 1 d . . . . .
H6A H 1.3027 0.3088 1.0582 0.072 Uiso 1 1 calc R U . . .
C7 C 1.16193(12) 0.3135(2) 0.99557(13) 0.0559(4) Uani 1 1 d . . . . .
H7A H 1.1548 0.2102 1.0170 0.067 Uiso 1 1 calc R U . . .
C8 C 1.08570(10) 0.40544(18) 0.93997(12) 0.0444(4) Uani 1 1 d . . . . .
C9 C 1.09599(10) 0.56358(18) 0.90752(11) 0.0434(4) Uani 1 1 d . . . . .
C10 C 0.98043(11) 0.19559(18) 0.92655(13) 0.0491(4) Uani 1 1 d . . . . .
H10A H 1.0076 0.1722 1.0002 0.059 Uiso 1 1 calc R U . . .
H10B H 1.0101 0.1260 0.8955 0.059 Uiso 1 1 calc R U . . .
C11 C 0.87781(11) 0.16225(18) 0.87853(12) 0.0486(4) Uani 1 1 d . . . . .
C12 C 0.72521(11) 0.29172(19) 0.78317(12) 0.0472(4) Uani 1 1 d . . . . .
C13 C 0.66768(12) 0.1642(2) 0.77282(14) 0.0606(5) Uani 1 1 d . . . . .
H13A H 0.6925 0.0659 0.8049 0.073 Uiso 1 1 calc R U . . .
C14 C 0.57134(13) 0.1811(3) 0.71406(17) 0.0747(6) Uani 1 1 d . . . . .
H14A H 0.5327 0.0930 0.7073 0.090 Uiso 1 1 calc R U . . .
C15 C 0.53291(13) 0.3210(3) 0.66713(17) 0.0778(6) Uani 1 1 d . . . . .
H15A H 0.4684 0.3288 0.6286 0.093 Uiso 1 1 calc R U . . .
C16 C 0.58979(12) 0.4558(2) 0.67592(14) 0.0625(5) Uani 1 1 d . . . . .
C17 C 0.55674(15) 0.6065(3) 0.62992(18) 0.0836(6) Uani 1 1 d . . . . .
H17A H 0.4929 0.6222 0.5899 0.100 Uiso 1 1 calc R U . . .
C18 C 0.61644(17) 0.7285(3) 0.64318(19) 0.0873(7) Uani 1 1 d . . . . .
H18A H 0.5944 0.8292 0.6131 0.105 Uiso 1 1 calc R U . . .
C19 C 0.71158(14) 0.7029(2) 0.70247(16) 0.0717(5) Uani 1 1 d . . . . .
H19A H 0.7523 0.7886 0.7110 0.086 Uiso 1 1 calc R U . . .
C20 C 0.68685(11) 0.4417(2) 0.73451(12) 0.0493(4) Uani 1 1 d . . . . .

loop_
_atom_site_aniso_label
_atom_site_aniso_U_11
_atom_site_aniso_U_22
_atom_site_aniso_U_33
_atom_site_aniso_U_23
_atom_site_aniso_U_13
_atom_site_aniso_U_12
Cl1 0.0500(3) 0.0913(4) 0.1081(4) -0.0095(3) 0.0306(3) -0.0153(2)
O1 0.0440(6) 0.0360(6) 0.0666(7) 0.0074(5) 0.0156(5) -0.0005(4)
O2 0.0619(8) 0.0426(7) 0.1044(11) 0.0185(7) 0.0201(7) -0.0058(6)
N1 0.0567(8) 0.0400(7) 0.0514(8) 0.0031(6) 0.0190(7) 0.0039(6)
N2 0.0451(7) 0.0367(7) 0.0568(8) 0.0027(6) 0.0201(6) -0.0034(6)
N3 0.0577(8) 0.0454(8) 0.0678(9) 0.0045(7) 0.0293(7) 0.0056(7)
C1 0.0728(12) 0.0438(10) 0.0573(10) 0.0061(8) 0.0281(9) 0.0075(8)
C2 0.0859(14) 0.0418(9) 0.0697(12) 0.0034(8) 0.0445(11) -0.0025(9)
C3 0.0701(12) 0.0536(10) 0.0639(11) -0.0085(9) 0.0398(10) -0.0145(9)
C4 0.0552(9) 0.0454(9) 0.0439(9) -0.0060(7) 0.0244(7) -0.0065(7)
C5 0.0453(9) 0.0619(11) 0.0544(10) -0.0073(8) 0.0189(8) -0.0059(8)
C6 0.0445(9) 0.0616(11) 0.0612(11) 0.0065(9) 0.0123(8) 0.0063(8)
C7 0.0517(10) 0.0472(9) 0.0588(10) 0.0092(8) 0.0154(8) 0.0013(8)
C8 0.0415(8) 0.0411(8) 0.0458(9) 0.0012(7) 0.0151(7) -0.0014(6)
C9 0.0485(9) 0.0393(8) 0.0391(8) -0.0025(6) 0.0163(7) -0.0010(7)
C10 0.0515(9) 0.0353(8) 0.0562(10) 0.0075(7) 0.0198(8) 0.0013(7)
C11 0.0529(9) 0.0377(9) 0.0520(9) 0.0063(7) 0.0203(8) -0.0007(7)
C12 0.0459(9) 0.0472(9) 0.0505(9) -0.0024(7) 0.0231(7) -0.0020(7)
C13 0.0543(10) 0.0575(11) 0.0695(12) 0.0008(9) 0.0271(9) -0.0071(8)
C14 0.0552(11) 0.0786(14) 0.0892(15) -0.0099(12) 0.0310(11) -0.0181(10)
C15 0.0443(10) 0.0949(16) 0.0844(15) -0.0054(12) 0.0196(10) 0.0003(11)
C16 0.0498(10) 0.0723(12) 0.0642(11) -0.0007(9) 0.0241(9) 0.0105(9)
C17 0.0601(12) 0.0874(16) 0.0925(16) 0.0114(13) 0.0240(11) 0.0254(12)
C18 0.0844(16) 0.0716(14) 0.1008(17) 0.0247(12) 0.0363(14) 0.0328(13)
C19 0.0790(13) 0.0512(11) 0.0888(14) 0.0106(10) 0.0408(12) 0.0109(10)
C20 0.0489(9) 0.0505(9) 0.0514(9) -0.0029(7) 0.0249(8) 0.0036(7)

loop_
_atom_type_symbol
_atom_type_description
_atom_type_scat_dispersion_real
_atom_type_scat_dispersion_imag
_atom_type_scat_source
C C 0.0033 0.0016 'International Tables Vol C Tables 4.2.6.8 and 6.1.1.4'
H H 0.0000 0.0000 'International Tables Vol C Tables 4.2.6.8 and 6.1.1.4'
N N 0.0061 0.0033 'International Tables Vol C Tables 4.2.6.8 and 6.1.1.4'
O O 0.0106 0.0060 'International Tables Vol C Tables 4.2.6.8 and 6.1.1.4'
Cl Cl 0.1484 0.1585 'International Tables Vol C Tables 4.2.6.8 and 6.1.1.4'

loop_
_geom_angle_atom_site_label_1
_geom_angle_atom_site_label_2
_geom_angle_atom_site_label_3
_geom_angle
_geom_angle_site_symmetry_1
_geom_angle_site_symmetry_3
C8 O1 C10 117.40(11) . .
C1 N1 C9 117.03(15) . .
C11 N2 C12 128.24(13) . .
C11 N2 H2A 115.9 . .
C12 N2 H2A 115.9 . .
C19 N3 C20 117.58(16) . .
N1 C1 C2 124.57(17) . .
N1 C1 H1B 117.7 . .
C2 C1 H1B 117.7 . .
C3 C2 C1 119.07(17) . .
C3 C2 H2B 120.5 . .
C1 C2 H2B 120.5 . .
C2 C3 C4 119.52(17) . .
C2 C3 H3B 120.2 . .
C4 C3 H3B 120.2 . .
C5 C4 C3 124.88(16) . .
C5 C4 C9 118.26(15) . .
C3 C4 C9 116.86(15) . .
C6 C5 C4 121.17(15) . .
C6 C5 Cl1 119.46(14) . .
C4 C5 Cl1 119.37(14) . .
C5 C6 C7 121.10(16) . .
C5 C6 H6A 119.5 . .
C7 C6 H6A 119.5 . .
C8 C7 C6 120.08(16) . .
C8 C7 H7A 120.0 . .
C6 C7 H7A 120.0 . .
O1 C8 C7 124.99(14) . .
O1 C8 C9 114.72(13) . .
C7 C8 C9 120.29(15) . .
N1 C9 C4 122.92(14) . .
N1 C9 C8 118.00(14) . .
C4 C9 C8 119.08(14) . .
O1 C10 C11 109.89(12) . .
O1 C10 H10A 109.7 . .
C11 C10 H10A 109.7 . .
O1 C10 H10B 109.7 . .
C11 C10 H10B 109.7 . .
H10A C10 H10B 108.2 . .
O2 C11 N2 125.12(15) . .
O2 C11 C10 118.71(14) . .
N2 C11 C10 116.17(13) . .
C13 C12 N2 125.27(15) . .
C13 C12 C20 119.83(16) . .
N2 C12 C20 114.91(14) . .
C12 C13 C14 119.86(18) . .
C12 C13 H13A 120.1 . .
C14 C13 H13A 120.1 . .
C15 C14 C13 121.81(19) . .
C15 C14 H14A 119.1 . .
C13 C14 H14A 119.1 . .
C14 C15 C16 120.19(18) . .
C14 C15 H15A 119.9 . .
C16 C15 H15A 119.9 . .
C17 C16 C20 116.31(19) . .
C17 C16 C15 124.63(19) . .
C20 C16 C15 119.06(18) . .
C18 C17 C16 120.4(2) . .
C18 C17 H17A 119.8 . .
C16 C17 H17A 119.8 . .
C17 C18 C19 119.2(2) . .
C17 C18 H18A 120.4 . .
C19 C18 H18A 120.4 . .
N3 C19 C18 123.3(2) . .
N3 C19 H19A 118.3 . .
C18 C19 H19A 118.3 . .
N3 C20 C16 123.21(16) . .
N3 C20 C12 117.53(15) . .
C16 C20 C12 119.26(16) . .

loop_
_geom_bond_atom_site_label_1
_geom_bond_atom_site_label_2
_geom_bond_distance
_geom_bond_site_symmetry_2
Cl1 C5 1.7281(19) .
O1 C8 1.3517(19) .
O1 C10 1.4089(19) .
O2 C11 1.2109(19) .
N1 C1 1.309(2) .
N1 C9 1.3499(19) .
N2 C11 1.331(2) .
N2 C12 1.389(2) .
N2 H2A 0.8600 .
N3 C19 1.308(2) .
N3 C20 1.349(2) .
C1 C2 1.381(3) .
C1 H1B 0.9300 .
C2 C3 1.346(3) .
C2 H2B 0.9300 .
C3 C4 1.406(2) .
C3 H3B 0.9300 .
C4 C5 1.402(2) .
C4 C9 1.408(2) .
C5 C6 1.343(3) .
C6 C7 1.389(2) .
C6 H6A 0.9300 .
C7 C8 1.353(2) .
C7 H7A 0.9300 .
C8 C9 1.419(2) .
C10 C11 1.493(2) .
C10 H10A 0.9700 .
C10 H10B 0.9700 .
C12 C13 1.360(2) .
C12 C20 1.419(2) .
C13 C14 1.395(3) .
C13 H13A 0.9300 .
C14 C15 1.339(3) .
C14 H14A 0.9300 .
C15 C16 1.405(3) .
C15 H15A 0.9300 .
C16 C17 1.396(3) .
C16 C20 1.402(2) .
C17 C18 1.340(3) .
C17 H17A 0.9300 .
C18 C19 1.389(3) .
C18 H18A 0.9300 .
C19 H19A 0.9300 .

loop_
_geom_hbond_atom_site_label_D
_geom_hbond_atom_site_label_H
_geom_hbond_atom_site_label_A
_geom_hbond_distance_DH
_geom_hbond_distance_HA
_geom_hbond_distance_DA
_geom_hbond_angle_DHA
_geom_hbond_site_symmetry_A
N2 H2A O1 0.86 2.11 2.565(2) 112.1 .
